data_8104780
loop_
_publ_author_name
'Zheng, Huan'
'Feng, Sisi'
'Lu, Liping'

_publ_section_title
;
 Crystal structure of poly[dipoly[aqua-di(&#x00B5;2-pyrazin-2-olato-\k2
 N:N&#x2032;) zinc(II)], C8H8N4O3Zn
;
_journal_issue 3
_journal_name_full 'Zeitschrift f\"ur Kristallographie - New Crystal Structures'
_journal_page_first 609
_journal_page_last 611
_journal_paper_doi 10.1515/ncrs-2021-0023
_journal_volume 236
_journal_year 2021
_chemical_formula_moiety 'C8 H8 N4 O3 Zn'
_chemical_formula_sum 'C8 H8 N4 O3 Zn'
_chemical_formula_weight 273.55
_space_group_crystal_system tetragonal
_space_group_IT_number 116
_space_group_name_Hall 'P -4 -2c'
_space_group_name_H-M_alt 'P -4 c 2'
_atom_sites_solution_hydrogens mixed
_cell_angle_alpha 90
_cell_angle_beta 90
_cell_angle_gamma 90
_cell_formula_units_Z 4
_cell_length_a 7.3400(10)
_cell_length_b 7.3400(10)
_cell_length_c 18.285(4)
_cell_measurement_reflns_used 3129
_cell_measurement_temperature 100(2)
_cell_measurement_theta_max 29.092
_cell_measurement_theta_min 2.098
_cell_volume 985.1(3)
_computing_cell_refinement 'Bruker SAINT [2]'
_computing_data_collection 'HKL 2000 [1]'
_computing_data_reduction 'HKL 2000 [1]'
_computing_molecular_graphics 'Bruker SHELXTL'
_computing_publication_material 'Bruker SHELXTL'
_computing_structure_refinement 'SHELXL-2014/7 [5]'
_computing_structure_solution 'SHELXS-97 [3,4]'
_diffrn_ambient_temperature 100(2)
_diffrn_measured_fraction_theta_full 0.998
_diffrn_measured_fraction_theta_max 0.996
_diffrn_measurement_device_type mar555
_diffrn_measurement_method 'oscillation mode'
_diffrn_radiation_type synchrotron
_diffrn_radiation_wavelength 0.720
_diffrn_reflns_av_R_equivalents 0.0648
_diffrn_reflns_av_unetI/netI 0.0469
_diffrn_reflns_Laue_measured_fraction_full 0.998
_diffrn_reflns_Laue_measured_fraction_max 0.996
_diffrn_reflns_limit_h_max 9
_diffrn_reflns_limit_h_min 0
_diffrn_reflns_limit_k_max 9
_diffrn_reflns_limit_k_min -9
_diffrn_reflns_limit_l_max 24
_diffrn_reflns_limit_l_min -24
_diffrn_reflns_number 4206
_diffrn_reflns_point_group_measured_fraction_full 0.999
_diffrn_reflns_point_group_measured_fraction_max 0.997
_diffrn_reflns_theta_full 25.595
_diffrn_reflns_theta_max 29.304
_diffrn_reflns_theta_min 2.257
_diffrn_source 'synchrotron, 3W1A at BSRF'
_exptl_absorpt_coefficient_mu 2.490
_exptl_absorpt_correction_T_max 0.7802
_exptl_absorpt_correction_T_min 0.7798
_exptl_absorpt_correction_type multi-scan
_exptl_absorpt_process_details sadabs
_exptl_crystal_colour yellow
_exptl_crystal_density_diffrn 1.844
_exptl_crystal_density_method 'not measured'
_exptl_crystal_description block
_exptl_crystal_F_000 552
_exptl_crystal_size_max 0.100
_exptl_crystal_size_mid 0.100
_exptl_crystal_size_min 0.100
_refine_diff_density_max 1.400
_refine_diff_density_min -0.966
_refine_diff_density_rms 0.192
_refine_ls_abs_structure_details
;
 Refined as an inversion twin.
;
_refine_ls_abs_structure_Flack 0.45(11)
_refine_ls_extinction_coef 0.033(6)
_refine_ls_extinction_expression Fc^*^=kFc[1+0.001xFc^2^\l^3^/sin(2\q)]^-1/4^
_refine_ls_extinction_method SHELXL-2014/7
_refine_ls_goodness_of_fit_ref 1.052
_refine_ls_hydrogen_treatment constr
_refine_ls_matrix_type full
_refine_ls_number_parameters 76
_refine_ls_number_reflns 1298
_refine_ls_number_restraints 0
_refine_ls_restrained_S_all 1.052
_refine_ls_R_factor_all 0.0425
_refine_ls_R_factor_gt 0.0404
_refine_ls_shift/su_max 0.000
_refine_ls_shift/su_mean 0.000
_refine_ls_structure_factor_coef Fsqd
_refine_ls_weighting_details 'w=1/[\s^2^(Fo^2^)+(0.0888P)^2^+0.1000P] where P=(Fo^2^+2Fc^2^)/3'
_refine_ls_weighting_scheme calc
_refine_ls_wR_factor_gt 0.1189
_refine_ls_wR_factor_ref 0.1214
_reflns_Friedel_coverage 0.759
_reflns_Friedel_fraction_full 1.000
_reflns_Friedel_fraction_max 0.998
_reflns_number_gt 1194
_reflns_number_total 1298
_reflns_threshold_expression 'I > 2\s(I)'
_cod_data_source_file suppl_j_ncrs-2021-0023_suppl.cif
_cod_data_source_block C7
_cod_database_code 8104780
_shelx_space_group_comment
;
The symmetry employed for this shelxl refinement is uniquely defined
by the following loop, which should always be used as a source of
symmetry information in preference to the above space-group names.
They are only intended as comments.
;
_shelx_estimated_absorpt_t_min 0.789
_shelx_estimated_absorpt_t_max 0.789

loop_
_space_group_symop_operation_xyz
'x, y, z'
'y, -x, -z'
'-x, -y, z'
'-y, x, -z'
'-x, y, z+1/2'
'y, x, -z+1/2'
'x, -y, z+1/2'
'-y, -x, -z+1/2'

loop_
_atom_site_label
_atom_site_type_symbol
_atom_site_fract_x
_atom_site_fract_y
_atom_site_fract_z
_atom_site_U_iso_or_equiv
_atom_site_adp_type
_atom_site_occupancy
_atom_site_site_symmetry_order
_atom_site_calc_flag
_atom_site_refinement_flags_posn
_atom_site_refinement_flags_adp
_atom_site_refinement_flags_occupancy
_atom_site_disorder_assembly
_atom_site_disorder_group
Zn1 Zn 1.0000 1.0000 0.0000 0.0095(3) Uani 1 4 d S T P . .
Zn2 Zn 0.5000 0.5000 0.2500 0.0088(3) Uani 1 4 d S T P . .
O1 O 0.2966(3) 0.7034(3) 0.2500 0.0175(6) Uani 1 2 d S T P . .
H1A H 0.2320 0.7455 0.2159 0.021 Uiso 1 1 d R U . . .
O2 O 1.1083(3) 0.7738(3) 0.12711(11) 0.0211(6) Uani 1 1 d . . . . .
N1 N 0.6498(3) 0.6443(3) 0.16651(12) 0.0130(5) Uani 1 1 d . . . . .
N2 N 0.8517(4) 0.8268(3) 0.06075(12) 0.0135(5) Uani 1 1 d . . . . .
C1 C 0.8255(4) 0.6630(4) 0.17325(14) 0.0144(6) Uani 1 1 d . . . . .
H1 H 0.8827 0.6123 0.2152 0.017 Uiso 1 1 calc R U . . .
C2 C 0.5665(4) 0.7166(4) 0.10582(16) 0.0180(6) Uani 1 1 d . . . . .
H2 H 0.4385 0.7052 0.0996 0.022 Uiso 1 1 calc R U . . .
C3 C 0.6690(4) 0.8054(4) 0.05416(17) 0.0173(6) Uani 1 1 d . . . . .
H3 H 0.6097 0.8537 0.0122 0.021 Uiso 1 1 calc R U . . .
C4 C 0.9380(4) 0.7568(4) 0.12042(15) 0.0141(6) Uani 1 1 d . . . . .

loop_
_atom_site_aniso_label
_atom_site_aniso_U_11
_atom_site_aniso_U_22
_atom_site_aniso_U_33
_atom_site_aniso_U_23
_atom_site_aniso_U_13
_atom_site_aniso_U_12
Zn1 0.0103(4) 0.0103(4) 0.0080(4) 0.000 0.000 0.000
Zn2 0.0100(4) 0.0100(4) 0.0064(4) 0.000 0.000 -0.00186(18)
O1 0.0211(9) 0.0211(9) 0.0104(11) -0.0026(9) -0.0026(9) 0.0093(11)
O2 0.0134(11) 0.0339(14) 0.0160(11) 0.0077(9) -0.0002(8) -0.0001(9)
N1 0.0137(13) 0.0151(12) 0.0102(9) 0.0014(8) 0.0010(8) -0.0022(8)
N2 0.0162(14) 0.0132(12) 0.0110(10) 0.0022(8) 0.0011(9) -0.0008(8)
C1 0.0155(14) 0.0167(13) 0.0110(12) 0.0014(10) -0.0010(9) 0.0012(11)
C2 0.0170(15) 0.0223(14) 0.0149(13) 0.0044(10) -0.0012(11) -0.0021(12)
C3 0.0160(15) 0.0218(15) 0.0142(12) 0.0033(11) -0.0020(10) 0.0005(12)
C4 0.0122(14) 0.0174(14) 0.0126(13) 0.0012(9) 0.0000(11) 0.0009(11)

loop_
_atom_type_symbol
_atom_type_description
_atom_type_scat_dispersion_real
_atom_type_scat_dispersion_imag
_atom_type_scat_source
C C 0.0033 0.0016 'International Tables Vol C Tables 4.2.6.8 and 6.1.1.4'
H H 0.0000 0.0000 'International Tables Vol C Tables 4.2.6.8 and 6.1.1.4'
N N 0.0061 0.0033 'International Tables Vol C Tables 4.2.6.8 and 6.1.1.4'
O O 0.0106 0.0060 'International Tables Vol C Tables 4.2.6.8 and 6.1.1.4'
Zn Zn 0.2839 1.4301 'International Tables Vol C Tables 4.2.6.8 and 6.1.1.4'

loop_
_geom_angle_atom_site_label_1
_geom_angle_atom_site_label_2
_geom_angle_atom_site_label_3
_geom_angle
_geom_angle_site_symmetry_1
_geom_angle_site_symmetry_3
N2 Zn1 N2 107.80(7) 3_775 2_575
N2 Zn1 N2 107.80(7) 3_775 4_755
N2 Zn1 N2 112.86(13) 2_575 4_755
N2 Zn1 N2 112.86(13) 3_775 .
N2 Zn1 N2 107.81(7) 2_575 .
N2 Zn1 N2 107.81(7) 4_755 .
O1 Zn2 O1 180.0 . 3_665
O1 Zn2 N1 89.24(7) . 6
O1 Zn2 N1 90.76(7) 3_665 6
O1 Zn2 N1 89.24(7) . 3_665
O1 Zn2 N1 90.76(7) 3_665 3_665
N1 Zn2 N1 178.47(15) 6 3_665
O1 Zn2 N1 90.76(7) . 8_665
O1 Zn2 N1 89.24(7) 3_665 8_665
N1 Zn2 N1 89.99(12) 6 8_665
N1 Zn2 N1 90.03(12) 3_665 8_665
O1 Zn2 N1 90.76(7) . .
O1 Zn2 N1 89.24(7) 3_665 .
N1 Zn2 N1 90.03(12) 6 .
N1 Zn2 N1 89.99(12) 3_665 .
N1 Zn2 N1 178.47(15) 8_665 .
Zn2 O1 H1A 131.1 . .
C1 N1 C2 118.4(2) . .
C1 N1 Zn2 119.28(17) . .
C2 N1 Zn2 122.3(2) . .
C3 N2 C4 119.2(2) . .
C3 N2 Zn1 124.08(18) . .
C4 N2 Zn1 115.4(2) . .
N1 C1 C4 123.6(2) . .
N1 C1 H1 118.2 . .
C4 C1 H1 118.2 . .
C3 C2 N1 119.7(3) . .
C3 C2 H2 120.1 . .
N1 C2 H2 120.1 . .
N2 C3 C2 122.4(3) . .
N2 C3 H3 118.8 . .
C2 C3 H3 118.8 . .
O2 C4 N2 120.1(2) . .
O2 C4 C1 123.2(2) . .
N2 C4 C1 116.7(3) . .

loop_
_geom_bond_atom_site_label_1
_geom_bond_atom_site_label_2
_geom_bond_distance
_geom_bond_site_symmetry_2
Zn1 N2 2.009(2) 3_775
Zn1 N2 2.009(2) 2_575
Zn1 N2 2.009(2) 4_755
Zn1 N2 2.009(2) .
Zn2 O1 2.111(3) .
Zn2 O1 2.111(3) 3_665
Zn2 N1 2.159(2) 6
Zn2 N1 2.159(2) 3_665
Zn2 N1 2.159(2) 8_665
Zn2 N1 2.159(2) .
O1 H1A 0.8429 .
O2 C4 1.262(4) .
N1 C1 1.302(4) .
N1 C2 1.374(4) .
N2 C3 1.355(4) .
N2 C4 1.362(3) .
C1 C4 1.446(4) .
C1 H1 0.9500 .
C2 C3 1.372(4) .
C2 H2 0.9500 .
C3 H3 0.9500 .

loop_
_geom_hbond_atom_site_label_D
_geom_hbond_atom_site_label_H
_geom_hbond_atom_site_label_A
_geom_hbond_distance_DH
_geom_hbond_distance_HA
_geom_hbond_distance_DA
_geom_hbond_angle_DHA
_geom_hbond_site_symmetry_A
O1 H1A O2 0.84 1.87 2.688(3) 163.0 1_455
C2 H2 O2 0.95 2.53 3.411(4) 155.2 1_455

loop_
_geom_torsion_atom_site_label_1
_geom_torsion_atom_site_label_2
_geom_torsion_atom_site_label_3
_geom_torsion_atom_site_label_4
_geom_torsion
_geom_torsion_site_symmetry_1
_geom_torsion_site_symmetry_2
_geom_torsion_site_symmetry_3
_geom_torsion_site_symmetry_4
C2 N1 C1 C4 0.3(4) . . . .
Zn2 N1 C1 C4 179.9(2) . . . .
C1 N1 C2 C3 0.2(4) . . . .
Zn2 N1 C2 C3 -179.4(2) . . . .
C4 N2 C3 C2 0.5(4) . . . .
Zn1 N2 C3 C2 -165.9(2) . . . .
N1 C2 C3 N2 -0.6(5) . . . .
C3 N2 C4 O2 179.3(3) . . . .
Zn1 N2 C4 O2 -13.2(3) . . . .
C3 N2 C4 C1 0.0(4) . . . .
Zn1 N2 C4 C1 167.52(19) . . . .
N1 C1 C4 O2 -179.6(3) . . . .
N1 C1 C4 N2 -0.4(4) . . . .
